data_4514878
loop_
_publ_author_name
'Zhang, Shuo'
'Yao, Qi-Jun'
'Liao, Gang'
'Li, Xin'
'Li, Han'
'Chen, Hao-Ming'
'Hong, Xin'
'Shi, Bing-Feng'

_publ_section_title
;
 Enantioselective Synthesis of Atropisomers Featuring Pentatomic
 Heteroaromatics by Pd-Catalyzed C--H Alkynylation
;
_journal_issue 3
_journal_name_full 'ACS Catalysis'
_journal_page_first 1956
_journal_paper_doi 10.1021/acscatal.8b04870
_journal_volume 9
_journal_year 2019
_chemical_absolute_configuration ad
_chemical_formula_moiety 'C30 H32 O S Si'
_chemical_formula_sum 'C30 H32 O S Si'
_chemical_formula_weight 468.70
_space_group_crystal_system orthorhombic
_space_group_IT_number 19
_space_group_name_Hall 'P 2ac 2ab'
_space_group_name_H-M_alt 'P 21 21 21'
_symmetry_space_group_name_Hall 'P 2ac 2ab'
_symmetry_space_group_name_H-M 'P 21 21 21'
_atom_sites_solution_hydrogens geom
_atom_sites_solution_primary dual
_audit_creation_date 2018-07-02
_audit_creation_method
;
Olex2 1.2
(compiled 2018.05.29 svn.r3508 for OlexSys, GUI svn.r5506)
;
_cell_angle_alpha 90
_cell_angle_beta 90
_cell_angle_gamma 90
_cell_formula_units_Z 4
_cell_length_a 10.8692(3)
_cell_length_b 13.9222(4)
_cell_length_c 17.5154(5)
_cell_measurement_reflns_used 10824
_cell_measurement_temperature 296(2)
_cell_measurement_theta_max 29.3710
_cell_measurement_theta_min 2.9203
_cell_volume 2650.49(13)
_computing_cell_refinement
;
CrysAlisPro, Agilent Technologies,
Version 1.171.35.11 (release 16-05-2011 CrysAlis171 .NET)
(compiled May 16 2011,17:55:39)
;
_computing_data_collection
;
CrysAlisPro, Agilent Technologies,
Version 1.171.35.11 (release 16-05-2011 CrysAlis171 .NET)
(compiled May 16 2011,17:55:39)
;
_computing_data_reduction
;
CrysAlisPro, Agilent Technologies,
Version 1.171.35.11 (release 16-05-2011 CrysAlis171 .NET)
(compiled May 16 2011,17:55:39)
;
_computing_molecular_graphics 'Olex2 (Dolomanov et al., 2009)'
_computing_publication_material 'Olex2 (Dolomanov et al., 2009)'
_computing_structure_refinement 'ShelXL (Sheldrick, 2015)'
_computing_structure_solution 'ShelXT (Sheldrick, 2015)'
_diffrn_ambient_temperature 296.15
_diffrn_detector_area_resol_mean 10.3592
_diffrn_measured_fraction_theta_full 0.997
_diffrn_measured_fraction_theta_max 0.997
_diffrn_measurement_details
;
#__ type_ start__ end____ width___ exp.time_
  1 omega  -15.00   78.00   1.0000    5.0000
omega____ theta____ kappa____ phi______ frames
    -       11.7808   38.0000  -60.0000 93

#__ type_ start__ end____ width___ exp.time_
  2 omega  -22.00   64.00   1.0000    5.0000
omega____ theta____ kappa____ phi______ frames
    -       11.7808   77.0000  120.0000 86

#__ type_ start__ end____ width___ exp.time_
  3 omega  -67.00   40.00   1.0000    5.0000
omega____ theta____ kappa____ phi______ frames
    -       11.7808  -77.0000    0.0000 107

#__ type_ start__ end____ width___ exp.time_
  4 omega  -87.00  -58.00   1.0000    5.0000
omega____ theta____ kappa____ phi______ frames
    -      -11.4683  -38.0000   90.0000 29

#__ type_ start__ end____ width___ exp.time_
  5 omega  -90.00  -16.00   1.0000    5.0000
omega____ theta____ kappa____ phi______ frames
    -      -11.4683  156.0000 -131.0000 74

#__ type_ start__ end____ width___ exp.time_
  6 omega  -38.00   64.00   1.0000    5.0000
omega____ theta____ kappa____ phi______ frames
    -      -11.4683   39.0000 -168.0000 102

#__ type_ start__ end____ width___ exp.time_
  7 omega  -22.00   90.00   1.0000    5.0000
omega____ theta____ kappa____ phi______ frames
    -       11.7808   77.0000   60.0000 112

#__ type_ start__ end____ width___ exp.time_
  8 omega  -17.00   49.00   1.0000    5.0000
omega____ theta____ kappa____ phi______ frames
    -       11.7808  -88.0000  110.0000 66
;
_diffrn_measurement_device_type 'Xcalibur, Atlas, Gemini ultra'
_diffrn_measurement_method '\w scans'
_diffrn_orient_matrix_UB_11 -0.0614996000
_diffrn_orient_matrix_UB_12 0.0134461000
_diffrn_orient_matrix_UB_13 0.0083133000
_diffrn_orient_matrix_UB_21 -0.0096973000
_diffrn_orient_matrix_UB_22 -0.0448484000
_diffrn_orient_matrix_UB_23 0.0182439000
_diffrn_orient_matrix_UB_31 0.0195520000
_diffrn_orient_matrix_UB_32 0.0200824000
_diffrn_orient_matrix_UB_33 0.0351865000
_diffrn_radiation_monochromator graphite
_diffrn_radiation_type MoK\a
_diffrn_radiation_wavelength 0.71073
_diffrn_reflns_av_R_equivalents 0.0503
_diffrn_reflns_av_unetI/netI 0.0256
_diffrn_reflns_Laue_measured_fraction_full 0.997
_diffrn_reflns_Laue_measured_fraction_max 0.997
_diffrn_reflns_limit_h_max 13
_diffrn_reflns_limit_h_min -13
_diffrn_reflns_limit_k_max 16
_diffrn_reflns_limit_k_min -16
_diffrn_reflns_limit_l_max 21
_diffrn_reflns_limit_l_min -21
_diffrn_reflns_number 40215
_diffrn_reflns_point_group_measured_fraction_full 0.998
_diffrn_reflns_point_group_measured_fraction_max 0.998
_diffrn_reflns_theta_full 25.242
_diffrn_reflns_theta_max 25.346
_diffrn_reflns_theta_min 2.926
_diffrn_source 'Enhance (Mo) X-ray Source'
_exptl_absorpt_coefficient_mu 0.187
_exptl_absorpt_correction_T_max 1.00000
_exptl_absorpt_correction_T_min 0.97585
_exptl_absorpt_correction_type multi-scan
_exptl_absorpt_process_details
;
CrysAlisPro, Agilent Technologies,
Version 1.171.35.11 (release 16-05-2011 CrysAlis171 .NET)
(compiled May 16 2011,17:55:39)
Empirical absorption correction using spherical harmonics,
 implemented in SCALE3 ABSPACK scaling algorithm.
;
_exptl_crystal_colour yellow
_exptl_crystal_colour_primary yellow
_exptl_crystal_density_diffrn 1.175
_exptl_crystal_description block
_exptl_crystal_F_000 1000
_exptl_crystal_size_max 0.49
_exptl_crystal_size_mid 0.46
_exptl_crystal_size_min 0.39
_refine_diff_density_max 0.163
_refine_diff_density_min -0.176
_refine_diff_density_rms 0.031
_refine_ls_abs_structure_details
;
 Flack x determined using 1573 quotients [(I+)-(I-)]/[(I+)+(I-)]
 (Parsons, Flack and Wagner, Acta Cryst. B69 (2013) 249-259).
;
_refine_ls_abs_structure_Flack -0.06(3)
_refine_ls_extinction_method none
_refine_ls_goodness_of_fit_ref 1.035
_refine_ls_hydrogen_treatment constr
_refine_ls_matrix_type full
_refine_ls_number_parameters 304
_refine_ls_number_reflns 4838
_refine_ls_number_restraints 0
_refine_ls_restrained_S_all 1.035
_refine_ls_R_factor_all 0.0515
_refine_ls_R_factor_gt 0.0402
_refine_ls_shift/su_max 0.000
_refine_ls_shift/su_mean 0.000
_refine_ls_structure_factor_coef Fsqd
_refine_ls_weighting_details 'w=1/[\s^2^(Fo^2^)+(0.0508P)^2^+0.5079P] where P=(Fo^2^+2Fc^2^)/3'
_refine_ls_weighting_scheme calc
_refine_ls_wR_factor_gt 0.0977
_refine_ls_wR_factor_ref 0.1055
_reflns_Friedel_coverage 0.768
_reflns_Friedel_fraction_full 1.000
_reflns_Friedel_fraction_max 1.000
_reflns_number_gt 4102
_reflns_number_total 4838
_reflns_threshold_expression 'I > 2\s(I)'
_cod_data_source_file cs8b04870_si_004.cif
_cod_data_source_block 180702_zs_3_35_2
_cod_database_code 4514878
_shelx_shelxl_version_number 2016/6
_chemical_oxdiff_formula 'c h n o s'
_shelx_space_group_comment
;
The symmetry employed for this shelxl refinement is uniquely defined
by the following loop, which should always be used as a source of
symmetry information in preference to the above space-group names.
They are only intended as comments.
;
_shelx_estimated_absorpt_t_max 0.931
_shelx_estimated_absorpt_t_min 0.914
_reflns_odcompleteness_completeness 99.67
_reflns_odcompleteness_iscentric 1
_reflns_odcompleteness_theta 26.32
_olex2_refinement_description
;
1. Fixed Uiso
 At 1.2 times of:
  All C(H) groups
 At 1.5 times of:
  All C(H,H,H) groups
2.a Ternary CH refined with riding coordinates:
 C22(H22), C25(H25), C28(H28)
2.b Aromatic/amide H refined with riding coordinates:
 C1(H1), C2(H2), C3(H3), C4(H4), C11(H11), C12(H12), C15(H15), C16(H16),
 C17(H17), C18(H18), C19(H19)
2.c Idealised Me refined as rotating group:
 C23(H23A,H23B,H23C), C24(H24A,H24B,H24C), C26(H26A,H26B,H26C), C27(H27A,H27B,
 H27C), C29(H29A,H29B,H29C), C30(H30A,H30B,H30C)
;
_olex2_submission_special_instructions 'No special instructions were received'

loop_
_space_group_symop_operation_xyz
'x, y, z'
'-x+1/2, -y, z+1/2'
'-x, y+1/2, -z+1/2'
'x+1/2, -y+1/2, -z'

loop_
_atom_site_label
_atom_site_type_symbol
_atom_site_fract_x
_atom_site_fract_y
_atom_site_fract_z
_atom_site_U_iso_or_equiv
_atom_site_adp_type
_atom_site_occupancy
_atom_site_site_symmetry_order
_atom_site_calc_flag
_atom_site_refinement_flags_posn
S1 S 0.20494(9) 0.38217(7) 0.45650(5) 0.0653(3) Uani 1 1 d .
Si1 Si 0.15356(9) 0.67607(6) 0.65886(5) 0.0546(3) Uani 1 1 d .
O1 O -0.0238(2) 0.3293(2) 0.54957(18) 0.0837(8) Uani 1 1 d .
C1 C 0.4454(5) 0.4279(3) 0.4110(2) 0.0717(11) Uani 1 1 d .
H1 H 0.418709 0.443513 0.362085 0.086 Uiso 1 1 calc R
C2 C 0.5660(5) 0.4340(3) 0.4297(3) 0.0811(12) Uani 1 1 d .
H2 H 0.622124 0.453489 0.392754 0.097 Uiso 1 1 calc R
C3 C 0.6087(4) 0.4119(3) 0.5033(3) 0.0814(13) Uani 1 1 d .
H3 H 0.692041 0.416847 0.514598 0.098 Uiso 1 1 calc R
C4 C 0.5269(3) 0.3829(3) 0.5585(2) 0.0639(9) Uani 1 1 d .
H4 H 0.554714 0.368674 0.607424 0.077 Uiso 1 1 calc R
C5 C 0.4018(3) 0.3749(2) 0.54105(18) 0.0514(8) Uani 1 1 d .
C6 C 0.3618(3) 0.3975(2) 0.46659(18) 0.0563(8) Uani 1 1 d .
C7 C 0.1928(3) 0.3455(2) 0.55122(18) 0.0542(8) Uani 1 1 d .
C8 C 0.3023(3) 0.3447(2) 0.58907(17) 0.0475(7) Uani 1 1 d .
C9 C 0.3184(3) 0.3194(2) 0.67092(16) 0.0455(7) Uani 1 1 d .
C10 C 0.2939(3) 0.3867(2) 0.72650(17) 0.0463(7) Uani 1 1 d .
C11 C 0.3150(3) 0.3629(3) 0.80466(19) 0.0615(9) Uani 1 1 d .
H11 H 0.298960 0.408317 0.842283 0.074 Uiso 1 1 calc R
C12 C 0.3575(4) 0.2761(3) 0.8247(2) 0.0686(10) Uani 1 1 d .
H12 H 0.371812 0.263005 0.876036 0.082 Uiso 1 1 calc R
C13 C 0.3810(3) 0.2043(3) 0.7700(2) 0.0588(9) Uani 1 1 d .
C14 C 0.3615(3) 0.2260(2) 0.69109(19) 0.0502(7) Uani 1 1 d .
C15 C 0.3848(3) 0.1546(3) 0.6366(2) 0.0636(10) Uani 1 1 d .
H15 H 0.374440 0.167918 0.584925 0.076 Uiso 1 1 calc R
C16 C 0.4231(4) 0.0647(3) 0.6593(3) 0.0774(11) Uani 1 1 d .
H16 H 0.437565 0.017582 0.622771 0.093 Uiso 1 1 calc R
C17 C 0.4404(4) 0.0433(3) 0.7361(3) 0.0834(13) Uani 1 1 d .
H17 H 0.465168 -0.017983 0.750564 0.100 Uiso 1 1 calc R
C18 C 0.4214(4) 0.1113(3) 0.7898(3) 0.0744(11) Uani 1 1 d .
H18 H 0.435185 0.096538 0.840825 0.089 Uiso 1 1 calc R
C19 C 0.0726(4) 0.3201(3) 0.5822(2) 0.0652(9) Uani 1 1 d .
H19 H 0.070469 0.294631 0.631288 0.078 Uiso 1 1 calc R
C20 C 0.2495(3) 0.4806(2) 0.70723(18) 0.0496(8) Uani 1 1 d .
C21 C 0.2131(3) 0.5593(3) 0.69086(18) 0.0566(8) Uani 1 1 d .
C22 C 0.2590(5) 0.7225(3) 0.5828(3) 0.0979(16) Uani 1 1 d .
H22 H 0.326795 0.751543 0.611547 0.117 Uiso 1 1 calc R
C23 C 0.2031(7) 0.8069(4) 0.5395(3) 0.126(2) Uani 1 1 d .
H23A H 0.120276 0.791491 0.524907 0.189 Uiso 1 1 calc GR
H23B H 0.251109 0.819754 0.494667 0.189 Uiso 1 1 calc GR
H23C H 0.202638 0.862722 0.571735 0.189 Uiso 1 1 calc GR
C24 C 0.3203(6) 0.6509(4) 0.5339(3) 0.125(2) Uani 1 1 d .
H24A H 0.354848 0.601106 0.565208 0.187 Uiso 1 1 calc GR
H24B H 0.384715 0.681442 0.505295 0.187 Uiso 1 1 calc GR
H24C H 0.261442 0.623464 0.499367 0.187 Uiso 1 1 calc GR
C25 C -0.0061(4) 0.6521(3) 0.6257(3) 0.0923(15) Uani 1 1 d .
H25 H -0.042024 0.713476 0.609605 0.111 Uiso 1 1 calc R
C26 C -0.0843(5) 0.6131(5) 0.6915(6) 0.165(4) Uani 1 1 d .
H26A H -0.043782 0.558631 0.713886 0.248 Uiso 1 1 calc GR
H26B H -0.163380 0.593936 0.672472 0.248 Uiso 1 1 calc GR
H26C H -0.094623 0.662165 0.729473 0.248 Uiso 1 1 calc GR
C27 C -0.0076(7) 0.5837(5) 0.5560(5) 0.174(4) Uani 1 1 d .
H27A H 0.033205 0.613969 0.513733 0.261 Uiso 1 1 calc GR
H27B H -0.091212 0.569690 0.542213 0.261 Uiso 1 1 calc GR
H27C H 0.034167 0.525179 0.568774 0.261 Uiso 1 1 calc GR
C28 C 0.1515(5) 0.7578(3) 0.7443(2) 0.0807(13) Uani 1 1 d .
H28 H 0.104639 0.723627 0.783592 0.097 Uiso 1 1 calc R
C29 C 0.0804(7) 0.8523(3) 0.7294(3) 0.123(2) Uani 1 1 d .
H29A H 0.128090 0.892979 0.696532 0.184 Uiso 1 1 calc GR
H29B H 0.066063 0.884538 0.777056 0.184 Uiso 1 1 calc GR
H29C H 0.003108 0.837937 0.705554 0.184 Uiso 1 1 calc GR
C30 C 0.2771(7) 0.7753(5) 0.7782(3) 0.131(2) Uani 1 1 d .
H30A H 0.314357 0.714934 0.791118 0.197 Uiso 1 1 calc GR
H30B H 0.269169 0.813886 0.823339 0.197 Uiso 1 1 calc GR
H30C H 0.327731 0.808210 0.741671 0.197 Uiso 1 1 calc GR

loop_
_atom_site_aniso_label
_atom_site_aniso_U_11
_atom_site_aniso_U_22
_atom_site_aniso_U_33
_atom_site_aniso_U_23
_atom_site_aniso_U_13
_atom_site_aniso_U_12
S1 0.0770(6) 0.0743(6) 0.0445(4) -0.0012(4) -0.0091(4) 0.0088(5)
Si1 0.0651(6) 0.0440(5) 0.0546(5) 0.0036(4) 0.0068(4) 0.0051(4)
O1 0.0585(16) 0.105(2) 0.0874(19) -0.0089(18) -0.0146(15) 0.0000(16)
C1 0.104(4) 0.060(2) 0.050(2) 0.0071(18) 0.012(2) 0.006(2)
C2 0.093(3) 0.074(3) 0.077(3) 0.009(2) 0.026(3) -0.012(2)
C3 0.070(3) 0.085(3) 0.089(3) 0.002(2) 0.015(2) -0.013(2)
C4 0.064(2) 0.064(2) 0.063(2) 0.0042(18) 0.0017(17) -0.0047(19)
C5 0.062(2) 0.0448(17) 0.0472(17) -0.0013(15) 0.0029(16) 0.0021(15)
C6 0.076(2) 0.0491(18) 0.0435(17) -0.0014(15) 0.0037(16) 0.0035(17)
C7 0.063(2) 0.0545(19) 0.0445(17) -0.0039(14) -0.0030(16) 0.0030(16)
C8 0.0574(19) 0.0415(16) 0.0437(16) -0.0019(12) 0.0004(15) 0.0024(14)
C9 0.0437(17) 0.0469(16) 0.0458(16) 0.0059(14) 0.0011(12) -0.0007(13)
C10 0.0487(16) 0.0481(17) 0.0423(15) 0.0042(13) -0.0004(14) -0.0012(15)
C11 0.076(2) 0.065(2) 0.0439(17) 0.0008(16) -0.0001(17) 0.0022(19)
C12 0.083(3) 0.073(2) 0.050(2) 0.0171(18) -0.0022(19) 0.005(2)
C13 0.053(2) 0.060(2) 0.063(2) 0.0200(17) 0.0005(16) 0.0022(16)
C14 0.0431(17) 0.0471(17) 0.0603(19) 0.0057(15) 0.0023(15) -0.0001(14)
C15 0.062(2) 0.057(2) 0.072(2) 0.0001(17) 0.0088(18) 0.0098(17)
C16 0.075(3) 0.056(2) 0.101(3) -0.001(2) 0.016(3) 0.0136(19)
C17 0.072(3) 0.056(2) 0.123(4) 0.027(3) 0.014(3) 0.017(2)
C18 0.067(2) 0.071(3) 0.086(3) 0.032(2) 0.001(2) 0.013(2)
C19 0.065(2) 0.070(2) 0.061(2) -0.0065(19) -0.0038(19) -0.001(2)
C20 0.0528(18) 0.0496(19) 0.0463(16) -0.0033(15) 0.0022(14) 0.0004(15)
C21 0.063(2) 0.053(2) 0.0538(19) -0.0010(16) 0.0025(18) 0.0051(17)
C22 0.131(4) 0.075(3) 0.088(3) 0.015(2) 0.047(3) 0.010(3)
C23 0.186(6) 0.094(4) 0.098(4) 0.037(3) 0.049(4) 0.019(4)
C24 0.152(5) 0.124(4) 0.097(4) 0.023(3) 0.065(4) 0.035(4)
C25 0.079(3) 0.057(2) 0.140(4) 0.005(3) -0.028(3) 0.011(2)
C26 0.062(3) 0.118(5) 0.316(11) 0.072(6) 0.021(5) 0.003(3)
C27 0.151(6) 0.119(5) 0.252(10) -0.080(6) -0.112(7) 0.028(4)
C28 0.118(4) 0.056(2) 0.069(2) -0.0038(18) 0.014(3) 0.003(2)
C29 0.210(6) 0.063(3) 0.095(4) -0.005(3) 0.032(4) 0.039(4)
C30 0.168(6) 0.124(5) 0.102(4) -0.025(4) -0.033(4) -0.024(5)

loop_
_atom_type_symbol
_atom_type_description
_atom_type_scat_dispersion_real
_atom_type_scat_dispersion_imag
_atom_type_scat_source
C C 0.0033 0.0016 'International Tables Vol C Tables 4.2.6.8 and 6.1.1.4'
H H 0.0000 0.0000 'International Tables Vol C Tables 4.2.6.8 and 6.1.1.4'
O O 0.0106 0.0060 'International Tables Vol C Tables 4.2.6.8 and 6.1.1.4'
S S 0.1246 0.1234 'International Tables Vol C Tables 4.2.6.8 and 6.1.1.4'
Si Si 0.0817 0.0704 'International Tables Vol C Tables 4.2.6.8 and 6.1.1.4'

loop_
_geom_angle_atom_site_label_1
_geom_angle_atom_site_label_2
_geom_angle_atom_site_label_3
_geom_angle
C6 S1 C7 90.78(16)
C21 Si1 C22 107.89(19)
C21 Si1 C25 105.38(19)
C21 Si1 C28 107.30(18)
C22 Si1 C28 111.4(2)
C25 Si1 C22 114.2(3)
C25 Si1 C28 110.2(2)
C2 C1 H1 120.7
C2 C1 C6 118.7(4)
C6 C1 H1 120.7
C1 C2 H2 119.0
C1 C2 C3 121.9(4)
C3 C2 H2 119.0
C2 C3 H3 120.1
C4 C3 C2 119.8(4)
C4 C3 H3 120.1
C3 C4 H4 120.0
C3 C4 C5 119.9(4)
C5 C4 H4 120.0
C4 C5 C6 119.0(3)
C4 C5 C8 129.0(3)
C6 C5 C8 112.1(3)
C1 C6 S1 127.4(3)
C1 C6 C5 120.8(4)
C5 C6 S1 111.8(3)
C8 C7 S1 113.6(3)
C8 C7 C19 126.8(3)
C19 C7 S1 119.6(3)
C5 C8 C9 123.1(3)
C7 C8 C5 111.8(3)
C7 C8 C9 125.0(3)
C10 C9 C8 119.9(3)
C10 C9 C14 120.5(3)
C14 C9 C8 119.6(3)
C9 C10 C11 119.3(3)
C9 C10 C20 121.2(3)
C11 C10 C20 119.4(3)
C10 C11 H11 119.5
C12 C11 C10 121.1(3)
C12 C11 H11 119.5
C11 C12 H12 119.2
C11 C12 C13 121.5(3)
C13 C12 H12 119.2
C12 C13 C14 118.8(3)
C12 C13 C18 122.7(3)
C18 C13 C14 118.5(4)
C9 C14 C13 118.7(3)
C15 C14 C9 122.5(3)
C15 C14 C13 118.8(3)
C14 C15 H15 120.0
C16 C15 C14 120.1(4)
C16 C15 H15 120.0
C15 C16 H16 119.5
C15 C16 C17 121.0(4)
C17 C16 H16 119.5
C16 C17 H17 119.9
C18 C17 C16 120.2(4)
C18 C17 H17 119.9
C13 C18 H18 119.3
C17 C18 C13 121.4(4)
C17 C18 H18 119.3
O1 C19 C7 125.4(4)
O1 C19 H19 117.3
C7 C19 H19 117.3
C21 C20 C10 179.6(4)
C20 C21 Si1 175.7(3)
Si1 C22 H22 103.7
C23 C22 Si1 112.1(4)
C23 C22 H22 103.7
C24 C22 Si1 117.2(4)
C24 C22 H22 103.7
C24 C22 C23 114.4(4)
C22 C23 H23A 109.5
C22 C23 H23B 109.5
C22 C23 H23C 109.5
H23A C23 H23B 109.5
H23A C23 H23C 109.5
H23B C23 H23C 109.5
C22 C24 H24A 109.5
C22 C24 H24B 109.5
C22 C24 H24C 109.5
H24A C24 H24B 109.5
H24A C24 H24C 109.5
H24B C24 H24C 109.5
Si1 C25 H25 107.8
C26 C25 Si1 110.2(4)
C26 C25 H25 107.8
C26 C25 C27 111.7(6)
C27 C25 Si1 111.5(4)
C27 C25 H25 107.8
C25 C26 H26A 109.5
C25 C26 H26B 109.5
C25 C26 H26C 109.5
H26A C26 H26B 109.5
H26A C26 H26C 109.5
H26B C26 H26C 109.5
C25 C27 H27A 109.5
C25 C27 H27B 109.5
C25 C27 H27C 109.5
H27A C27 H27B 109.5
H27A C27 H27C 109.5
H27B C27 H27C 109.5
Si1 C28 H28 105.8
C29 C28 Si1 112.8(3)
C29 C28 H28 105.8
C30 C28 Si1 113.6(4)
C30 C28 H28 105.8
C30 C28 C29 112.4(5)
C28 C29 H29A 109.5
C28 C29 H29B 109.5
C28 C29 H29C 109.5
H29A C29 H29B 109.5
H29A C29 H29C 109.5
H29B C29 H29C 109.5
C28 C30 H30A 109.5
C28 C30 H30B 109.5
C28 C30 H30C 109.5
H30A C30 H30B 109.5
H30A C30 H30C 109.5
H30B C30 H30C 109.5

loop_
_geom_bond_atom_site_label_1
_geom_bond_atom_site_label_2
_geom_bond_distance
S1 C6 1.727(4)
S1 C7 1.741(3)
Si1 C21 1.838(4)
Si1 C22 1.872(4)
Si1 C25 1.861(5)
Si1 C28 1.880(4)
O1 C19 1.201(4)
C1 H1 0.9300
C1 C2 1.354(7)
C1 C6 1.398(5)
C2 H2 0.9300
C2 C3 1.404(7)
C3 H3 0.9300
C3 C4 1.374(5)
C4 H4 0.9300
C4 C5 1.398(5)
C5 C6 1.410(5)
C5 C8 1.433(4)
C7 C8 1.362(5)
C7 C19 1.458(5)
C8 C9 1.487(4)
C9 C10 1.377(4)
C9 C14 1.427(4)
C10 C11 1.427(4)
C10 C20 1.435(4)
C11 H11 0.9300
C11 C12 1.340(5)
C12 H12 0.9300
C12 C13 1.409(5)
C13 C14 1.430(5)
C13 C18 1.411(5)
C14 C15 1.402(5)
C15 H15 0.9300
C15 C16 1.378(5)
C16 H16 0.9300
C16 C17 1.390(7)
C17 H17 0.9300
C17 C18 1.350(6)
C18 H18 0.9300
C19 H19 0.9300
C20 C21 1.199(5)
C22 H22 0.9800
C22 C23 1.525(7)
C22 C24 1.474(7)
C23 H23A 0.9600
C23 H23B 0.9600
C23 H23C 0.9600
C24 H24A 0.9600
C24 H24B 0.9600
C24 H24C 0.9600
C25 H25 0.9800
C25 C26 1.532(9)
C25 C27 1.548(9)
C26 H26A 0.9600
C26 H26B 0.9600
C26 H26C 0.9600
C27 H27A 0.9600
C27 H27B 0.9600
C27 H27C 0.9600
C28 H28 0.9800
C28 C29 1.547(7)
C28 C30 1.509(8)
C29 H29A 0.9600
C29 H29B 0.9600
C29 H29C 0.9600
C30 H30A 0.9600
C30 H30B 0.9600
C30 H30C 0.9600
